data_9000549
loop_
_publ_author_name
'Robinson, P. D.'
'Fang, J. H.'

_publ_section_title
;
 Barylite, BaBe2Si2O7: its space group and crystal structure
;
_journal_name_full 'American Mineralogist'
_journal_page_first 167
_journal_page_last 169
_journal_volume 62
_journal_year 1977
_chemical_compound_source 'amazonite pocket, Park County, Colorado, USA'
_chemical_formula_sum 'Ba Be2 O7 Si2'
_chemical_name_mineral Barylite
_space_group_IT_number 62
_symmetry_space_group_name_Hall '-P 2ac 2n'
_symmetry_space_group_name_H-M 'P n m a'
_cell_angle_alpha 90
_cell_angle_beta 90
_cell_angle_gamma 90
_cell_length_a 9.820
_cell_length_b 11.670
_cell_length_c 4.690
_cell_formula_units_Z 4
_cell_volume 537.471
_database_code_amcsd 0000560
_exptl_crystal_density_diffrn 3.998
_cod_original_formula_sum 'Ba Be2 Si2 O7'
_cod_database_code 9000549

loop_
_space_group_symop_operation_xyz
x,y,z
x,1/2-y,z
-x,1/2+y,-z
1/2-x,1/2+y,1/2+z
1/2+x,1/2-y,1/2-z
1/2+x,y,1/2-z
1/2-x,-y,1/2+z
-x,-y,-z

loop_
_atom_site_label
_atom_site_fract_x
_atom_site_fract_y
_atom_site_fract_z
_atom_site_U_iso_or_equiv
Ba 0.15160 0.75000 0.24700 0.01001
Be 0.16100 0.50200 0.70300 0.00760
Si 0.08850 0.37790 0.19950 0.00633
O1 0.42910 0.38460 0.21750 0.00798
O2 0.18740 0.47120 0.35580 0.00646
O3 0.10720 0.38680 0.85920 0.00937
O4 0.14540 0.25000 0.29580 0.00633

loop_
_cod_related_entry_id
_cod_related_entry_database
_cod_related_entry_code
1 AMCSD 0000560
